data_7035263
loop_
_publ_author_name
'Shao, Zhichao'
'Huang, Chao'
'Han, Xiao'
'Wang, Huarui'
'Li, Angran'
'Han, Yanbing'
'Li, Kai'
'Hou, Hongwei'
'Fan, Yaoting'

_publ_section_title
;
 The effect of metal ions on photocatalytic performance based on an
 isostructural framework.
;
_journal_issue 28
_journal_name_full 'Dalton transactions (Cambridge, England : 2003)'
_journal_page_first 12832
_journal_page_last 12838
_journal_paper_doi 10.1039/c5dt01457c
_journal_volume 44
_journal_year 2015
_chemical_formula_moiety 'C18 H24 Mn3 N2 O20'
_chemical_formula_sum 'C18 H24 Mn3 N2 O20'
_chemical_formula_weight 753.21
_chemical_name_systematic
; 
 ? 
;
_space_group_IT_number 2
_symmetry_cell_setting triclinic
_symmetry_space_group_name_Hall '-P 1'
_symmetry_space_group_name_H-M 'P -1'
_atom_sites_solution_hydrogens geom
_atom_sites_solution_primary direct
_atom_sites_solution_secondary difmap
_audit_creation_method SHELXL-97
_audit_update_record
;
2015-04-07 deposited with the CCDC.
2015-05-29 downloaded from the CCDC.
;
_cell_angle_alpha 82.75(3)
_cell_angle_beta 83.46(3)
_cell_angle_gamma 79.86(3)
_cell_formula_units_Z 1
_cell_length_a 7.4253(15)
_cell_length_b 8.5276(17)
_cell_length_c 10.395(2)
_cell_measurement_reflns_used 2076
_cell_measurement_temperature 293(2)
_cell_measurement_theta_max 27.7771
_cell_measurement_theta_min 2.7990
_cell_volume 639.9(2)
_computing_cell_refinement 'CrystalClear (Rigaku/MSC Inc., 2006)'
_computing_data_collection 'CrystalClear (Rigaku/MSC Inc., 2006)'
_computing_data_reduction 'CrystalClear (Rigaku/MSC Inc., 2006)'
_computing_molecular_graphics SHELXTL
_computing_publication_material SHELXTL
_computing_structure_refinement 'SHELXL-97 (Sheldrick, 1997)'
_computing_structure_solution 'SHELXS-97 (Sheldrick, 1990)'
_diffrn_ambient_temperature 293(2)
_diffrn_detector_area_resol_mean 28.5714
_diffrn_measured_fraction_theta_full 0.997
_diffrn_measured_fraction_theta_max 0.997
_diffrn_measurement_device_type Saturn724
_diffrn_measurement_method dtprofit.ref
_diffrn_radiation_monochromator graphite
_diffrn_radiation_source 'fine-focus sealed tube'
_diffrn_radiation_type MoK\a
_diffrn_radiation_wavelength 0.71073
_diffrn_reflns_av_R_equivalents 0.0274
_diffrn_reflns_av_sigmaI/netI 0.0315
_diffrn_reflns_limit_h_max 8
_diffrn_reflns_limit_h_min -8
_diffrn_reflns_limit_k_max 10
_diffrn_reflns_limit_k_min -10
_diffrn_reflns_limit_l_max 12
_diffrn_reflns_limit_l_min -12
_diffrn_reflns_number 6235
_diffrn_reflns_theta_full 25.50
_diffrn_reflns_theta_max 25.50
_diffrn_reflns_theta_min 2.80
_exptl_absorpt_coefficient_mu 1.558
_exptl_absorpt_correction_T_max 0.7999
_exptl_absorpt_correction_T_min 0.7356
_exptl_absorpt_correction_type numerical
_exptl_absorpt_process_details 'CrystalClear (Rigaku/MSC Inc., 2006)'
_exptl_crystal_colour colourless
_exptl_crystal_density_diffrn 1.955
_exptl_crystal_density_method 'not measured'
_exptl_crystal_description Prism
_exptl_crystal_F_000 381
_exptl_crystal_size_max 0.21
_exptl_crystal_size_mid 0.18
_exptl_crystal_size_min 0.15
_refine_diff_density_max 0.482
_refine_diff_density_min -0.562
_refine_diff_density_rms 0.072
_refine_ls_extinction_method none
_refine_ls_goodness_of_fit_ref 1.096
_refine_ls_hydrogen_treatment mixed
_refine_ls_matrix_type full
_refine_ls_number_parameters 199
_refine_ls_number_reflns 2366
_refine_ls_number_restraints 0
_refine_ls_restrained_S_all 1.096
_refine_ls_R_factor_all 0.0408
_refine_ls_R_factor_gt 0.0355
_refine_ls_shift/su_max 0.011
_refine_ls_shift/su_mean 0.001
_refine_ls_structure_factor_coef Fsqd
_refine_ls_weighting_details 'calc w=1/[\s^2^(Fo^2^)+(0.0362P)^2^+0.6346P] where P=(Fo^2^+2Fc^2^)/3'
_refine_ls_weighting_scheme calc
_refine_ls_wR_factor_gt 0.0794
_refine_ls_wR_factor_ref 0.0828
_reflns_number_gt 2144
_reflns_number_total 2366
_reflns_threshold_expression >2sigma(I)
_cod_data_source_file c5dt01457c2.cif
_cod_data_source_block a
_cod_depositor_comments
;
The following automatic conversions were performed:

'_symmetry_cell_setting' value 'Triclinic' changed to 'triclinic'
according to
/usr/data/users/saulius/crontab/automatic-downloads/rss-feeds/RSC/lib/dictionaries/cif_core.dic
dictionary named 'cif_core.dic' version 2.4.2 from 2011-04-26.

'_exptl_absorpt_correction_type' value 'Numerical' changed to
'numerical' according to
/usr/data/users/saulius/crontab/automatic-downloads/rss-feeds/RSC/lib/dictionaries/cif_core.dic
dictionary named 'cif_core.dic' version 2.4.2 from 2011-04-26.

Automatic conversion script
Id: cif_fix_values 3271 2015-04-21 07:52:19Z andrius 

 Adding full bibliography for 7035263--7035264.cif.
;
_cod_original_sg_symbol_H-M 'P-1   '
_cod_database_code 7035263

loop_
_symmetry_equiv_pos_as_xyz
'x, y, z'
'-x, -y, -z'

loop_
_atom_site_label
_atom_site_type_symbol
_atom_site_fract_x
_atom_site_fract_y
_atom_site_fract_z
_atom_site_U_iso_or_equiv
_atom_site_adp_type
_atom_site_occupancy
_atom_site_symmetry_multiplicity
_atom_site_calc_flag
_atom_site_refinement_flags
Mn1 Mn 0.0000 0.0000 1.0000 0.01838(16) Uani 1 2 d S
Mn2 Mn 0.36124(6) 0.88415(5) 0.67643(4) 0.01777(13) Uani 1 1 d .
O1 O 0.1303(3) 0.0233(2) 0.79689(17) 0.0173(4) Uani 1 1 d .
O2 O -0.1062(3) 0.0906(2) 0.67484(19) 0.0216(4) Uani 1 1 d .
O3 O -0.1537(3) 0.2346(2) 0.9430(2) 0.0271(5) Uani 1 1 d .
O4 O -0.3200(3) 0.4697(2) 0.8952(2) 0.0344(6) Uani 1 1 d .
O5 O 0.2802(3) 0.0750(2) 0.52725(18) 0.0196(4) Uani 1 1 d .
O6 O 0.4355(3) 0.2653(2) 0.4319(2) 0.0282(5) Uani 1 1 d .
O7 O -0.2160(3) -0.1123(3) 0.9438(2) 0.0393(6) Uani 1 1 d .
H7 H -0.2558 -0.1686 1.0067 0.059 Uiso 1 1 calc R
H7B H -0.3006 -0.0723 0.8949 0.059 Uiso 1 1 d R
O8 O 0.4050(3) 0.7144(3) 0.8407(2) 0.0442(7) Uani 1 1 d .
H8 H 0.3389 0.7464 0.9040 0.066 Uiso 1 1 calc R
H8A H 0.4954 0.6389 0.8506 0.066 Uiso 1 1 d R
O9 O 0.5432(3) 1.0320(3) 0.7440(2) 0.0318(5) Uani 1 1 d .
H9 H 0.4804 1.1104 0.7741 0.048 Uiso 1 1 calc R
H9A H 0.6414 1.0467 0.6969 0.048 Uiso 1 1 d R
O10 O 0.3955(3) 0.3048(3) 0.8655(2) 0.0414(6) Uani 1 1 d .
H10 H 0.3144 0.3702 0.8261 0.062 Uiso 1 1 d R
H10A H 0.4689 0.3566 0.8927 0.062 Uiso 1 1 d R
N1 N 0.1288(3) 0.7791(3) 0.6036(2) 0.0189(5) Uani 1 1 d .
H1A H 0.2068 0.8059 0.5405 0.023 Uiso 1 1 calc R
H1B H 0.0624 0.8512 0.6472 0.023 Uiso 1 1 calc R
C1 C 0.0258(4) 0.1233(3) 0.7217(2) 0.0143(5) Uani 1 1 d .
C2 C 0.0657(3) 0.2932(3) 0.6940(2) 0.0132(5) Uani 1 1 d .
C3 C 0.1951(4) 0.3381(3) 0.5927(2) 0.0141(5) Uani 1 1 d .
C4 C 0.3120(4) 0.2174(3) 0.5119(3) 0.0157(6) Uani 1 1 d .
C5 C 0.2163(4) 0.4982(3) 0.5661(3) 0.0164(6) Uani 1 1 d .
H5 H 0.3038 0.5272 0.5002 0.020 Uiso 1 1 calc R
C6 C 0.1098(4) 0.6154(3) 0.6358(3) 0.0164(6) Uani 1 1 d .
C7 C -0.0156(4) 0.5700(3) 0.7372(3) 0.0191(6) Uani 1 1 d .
H7A H -0.0858 0.6472 0.7859 0.023 Uiso 1 1 calc R
C8 C -0.0375(4) 0.4098(3) 0.7667(3) 0.0153(5) Uani 1 1 d .
C9 C -0.1791(4) 0.3688(3) 0.8756(3) 0.0185(6) Uani 1 1 d .

loop_
_atom_site_aniso_label
_atom_site_aniso_U_11
_atom_site_aniso_U_22
_atom_site_aniso_U_33
_atom_site_aniso_U_23
_atom_site_aniso_U_13
_atom_site_aniso_U_12
Mn1 0.0218(3) 0.0149(3) 0.0156(3) 0.0012(2) 0.0021(2) 0.0001(2)
Mn2 0.0199(2) 0.0145(2) 0.0166(2) -0.00089(16) 0.00238(17) 0.00015(17)
O1 0.0227(10) 0.0127(9) 0.0140(9) -0.0004(7) 0.0017(8) 0.0011(8)
O2 0.0209(10) 0.0221(10) 0.0237(10) -0.0029(8) -0.0019(8) -0.0087(8)
O3 0.0303(12) 0.0193(10) 0.0233(11) 0.0063(9) 0.0102(9) 0.0048(9)
O4 0.0266(12) 0.0237(11) 0.0406(14) 0.0081(10) 0.0164(10) 0.0084(9)
O5 0.0266(11) 0.0121(9) 0.0193(10) -0.0021(8) 0.0013(8) -0.0029(8)
O6 0.0305(12) 0.0180(10) 0.0317(12) -0.0035(9) 0.0174(10) -0.0043(9)
O7 0.0403(14) 0.0439(14) 0.0362(14) 0.0090(11) -0.0121(11) -0.0182(11)
O8 0.0415(15) 0.0436(15) 0.0284(13) 0.0162(11) 0.0125(11) 0.0210(11)
O9 0.0221(12) 0.0413(13) 0.0328(13) -0.0069(10) 0.0029(10) -0.0091(10)
O10 0.0402(14) 0.0428(14) 0.0458(15) -0.0034(12) -0.0153(12) -0.0133(11)
N1 0.0224(13) 0.0104(11) 0.0235(12) -0.0039(9) 0.0048(10) -0.0044(9)
C1 0.0164(13) 0.0135(13) 0.0112(12) -0.0033(10) 0.0072(11) -0.0016(10)
C2 0.0134(13) 0.0126(12) 0.0133(12) 0.0010(10) -0.0020(10) -0.0024(10)
C3 0.0146(13) 0.0134(12) 0.0129(13) -0.0011(10) -0.0001(10) 0.0006(10)
C4 0.0153(14) 0.0151(13) 0.0155(13) 0.0000(11) -0.0004(11) -0.0011(11)
C5 0.0162(14) 0.0178(13) 0.0150(13) -0.0003(11) 0.0021(11) -0.0055(11)
C6 0.0185(14) 0.0130(13) 0.0179(14) -0.0005(10) -0.0021(11) -0.0033(11)
C7 0.0229(15) 0.0139(13) 0.0194(14) -0.0031(11) 0.0008(11) -0.0008(11)
C8 0.0156(14) 0.0142(13) 0.0149(13) -0.0009(10) -0.0003(11) -0.0009(10)
C9 0.0209(15) 0.0165(13) 0.0164(14) 0.0000(11) 0.0014(11) -0.0020(11)

loop_
_atom_type_symbol
_atom_type_description
_atom_type_scat_dispersion_real
_atom_type_scat_dispersion_imag
_atom_type_scat_source
C C 0.0033 0.0016 'International Tables Vol C Tables 4.2.6.8 and 6.1.1.4'
H H 0.0000 0.0000 'International Tables Vol C Tables 4.2.6.8 and 6.1.1.4'
N N 0.0061 0.0033 'International Tables Vol C Tables 4.2.6.8 and 6.1.1.4'
O O 0.0106 0.0060 'International Tables Vol C Tables 4.2.6.8 and 6.1.1.4'
Mn Mn 0.3368 0.7283 'International Tables Vol C Tables 4.2.6.8 and 6.1.1.4'

loop_
_geom_angle_atom_site_label_1
_geom_angle_atom_site_label_2
_geom_angle_atom_site_label_3
_geom_angle
_geom_angle_site_symmetry_1
_geom_angle_site_symmetry_3
O3 Mn1 O3 180.00(11) 2_557 .
O3 Mn1 O7 90.03(9) 2_557 2_557
O3 Mn1 O7 89.97(9) . 2_557
O3 Mn1 O7 89.97(9) 2_557 .
O3 Mn1 O7 90.03(9) . .
O7 Mn1 O7 180.0 2_557 .
O3 Mn1 O1 83.97(8) 2_557 2_557
O3 Mn1 O1 96.03(8) . 2_557
O7 Mn1 O1 91.96(8) 2_557 2_557
O7 Mn1 O1 88.04(8) . 2_557
O3 Mn1 O1 96.03(8) 2_557 .
O3 Mn1 O1 83.97(8) . .
O7 Mn1 O1 88.04(8) 2_557 .
O7 Mn1 O1 91.96(8) . .
O1 Mn1 O1 180.0 2_557 .
O8 Mn2 O6 88.23(9) . 2_666
O8 Mn2 O5 171.03(8) . 1_565
O6 Mn2 O5 100.62(8) 2_666 1_565
O8 Mn2 O9 90.32(10) . .
O6 Mn2 O9 98.21(9) 2_666 .
O5 Mn2 O9 89.83(8) 1_565 .
O8 Mn2 O1 88.70(8) . 1_565
O6 Mn2 O1 174.53(7) 2_666 1_565
O5 Mn2 O1 82.36(7) 1_565 1_565
O9 Mn2 O1 86.34(8) . 1_565
O8 Mn2 N1 96.90(10) . .
O6 Mn2 N1 91.41(9) 2_666 .
O5 Mn2 N1 81.58(8) 1_565 .
O9 Mn2 N1 168.16(8) . .
O1 Mn2 N1 84.46(8) 1_565 .
C1 O1 Mn1 111.24(15) . .
C1 O1 Mn2 110.09(15) . 1_545
Mn1 O1 Mn2 136.95(9) . 1_545
C9 O3 Mn1 154.33(18) . .
C4 O5 Mn2 129.10(18) . 1_545
C4 O6 Mn2 124.96(18) . 2_666
Mn1 O7 H7 109.5 . .
Mn1 O7 H7B 128.8 . .
H7 O7 H7B 110.6 . .
Mn2 O8 H8 109.5 . .
Mn2 O8 H8A 127.6 . .
H8 O8 H8A 120.6 . .
Mn2 O9 H9 109.5 . .
Mn2 O9 H9A 118.6 . .
H9 O9 H9A 117.2 . .
H10 O10 H10A 109.3 . .
C6 N1 Mn2 121.68(18) . .
C6 N1 H1A 120.0 . .
Mn2 N1 H1A 68.3 . .
C6 N1 H1B 120.0 . .
Mn2 N1 H1B 81.1 . .
H1A N1 H1B 120.0 . .
O2 C1 O1 124.4(2) . .
O2 C1 C2 118.2(2) . .
O1 C1 C2 117.4(2) . .
C8 C2 C3 119.3(2) . .
C8 C2 C1 118.4(2) . .
C3 C2 C1 122.2(2) . .
C5 C3 C2 119.5(2) . .
C5 C3 C4 118.8(2) . .
C2 C3 C4 121.7(2) . .
O6 C4 O5 123.8(2) . .
O6 C4 C3 117.4(2) . .
O5 C4 C3 118.8(2) . .
C6 C5 C3 121.4(2) . .
C6 C5 H5 119.3 . .
C3 C5 H5 119.3 . .
C5 C6 C7 118.8(2) . .
C5 C6 N1 120.4(2) . .
C7 C6 N1 120.7(2) . .
C6 C7 C8 120.7(2) . .
C6 C7 H7A 119.6 . .
C8 C7 H7A 119.6 . .
C2 C8 C7 120.2(2) . .
C2 C8 C9 121.6(2) . .
C7 C8 C9 118.2(2) . .
O4 C9 O3 121.9(3) . .
O4 C9 C8 118.3(2) . .
O3 C9 C8 119.8(2) . .

loop_
_geom_bond_atom_site_label_1
_geom_bond_atom_site_label_2
_geom_bond_distance
_geom_bond_site_symmetry_2
Mn1 O3 2.169(2) 2_557
Mn1 O3 2.169(2) .
Mn1 O7 2.174(2) 2_557
Mn1 O7 2.174(2) .
Mn1 O1 2.2201(19) 2_557
Mn1 O1 2.2201(19) .
Mn2 O8 2.110(2) .
Mn2 O6 2.114(2) 2_666
Mn2 O5 2.156(2) 1_565
Mn2 O9 2.225(2) .
Mn2 O1 2.255(2) 1_565
Mn2 N1 2.317(2) .
O1 C1 1.295(3) .
O1 Mn2 2.255(2) 1_545
O2 C1 1.230(3) .
O3 C9 1.261(3) .
O4 C9 1.247(3) .
O5 C4 1.265(3) .
O5 Mn2 2.156(2) 1_545
O6 C4 1.254(3) .
O6 Mn2 2.114(2) 2_666
O7 H7 0.8200 .
O7 H7B 0.8500 .
O8 H8 0.8200 .
O8 H8A 0.8500 .
O9 H9 0.8200 .
O9 H9A 0.8500 .
O10 H10 0.8500 .
O10 H10A 0.8500 .
N1 C6 1.421(3) .
N1 H1A 0.8600 .
N1 H1B 0.8600 .
C1 C2 1.516(3) .
C2 C8 1.391(4) .
C2 C3 1.405(4) .
C3 C5 1.391(4) .
C3 C4 1.501(4) .
C5 C6 1.387(4) .
C5 H5 0.9300 .
C6 C7 1.389(4) .
C7 C8 1.396(4) .
C7 H7A 0.9300 .
C8 C9 1.505(4) .

loop_
_geom_hbond_atom_site_label_D
_geom_hbond_atom_site_label_H
_geom_hbond_atom_site_label_A
_geom_hbond_distance_DH
_geom_hbond_distance_HA
_geom_hbond_distance_DA
_geom_hbond_angle_DHA
_geom_hbond_site_symmetry_A
O7 H7 O10 0.82 1.98 2.784(3) 167.5 2_557
O8 H8 O3 0.82 1.98 2.781(3) 163.7 2_567
O8 H8 O4 0.82 2.61 3.044(3) 114.4 2_567
O9 H9 O10 0.82 1.99 2.782(3) 163.7 1_565
N1 H1B O2 0.86 2.23 3.037(3) 155.7 1_565
N1 H1B O1 0.86 2.42 3.073(3) 133.4 1_565
N1 H1A O5 0.86 2.43 2.924(3) 116.8 1_565
N1 H1A O2 0.86 2.45 2.979(3) 120.4 2_566
O9 H9A O2 0.85 1.96 2.736(3) 151.6 1_665
O8 H8A O4 0.85 1.86 2.703(3) 172.4 1_655
O10 H10A O4 0.85 1.98 2.799(3) 160.5 1_655

loop_
_geom_torsion_atom_site_label_1
_geom_torsion_atom_site_label_2
_geom_torsion_atom_site_label_3
_geom_torsion_atom_site_label_4
_geom_torsion
_geom_torsion_site_symmetry_1
_geom_torsion_site_symmetry_4
O3 Mn1 O1 C1 156.91(17) 2_557 .
O3 Mn1 O1 C1 -23.09(17) . .
O7 Mn1 O1 C1 -113.27(18) 2_557 .
O7 Mn1 O1 C1 66.73(18) . .
O1 Mn1 O1 C1 86(100) 2_557 .
O3 Mn1 O1 Mn2 -6.01(14) 2_557 1_545
O3 Mn1 O1 Mn2 173.99(14) . 1_545
O7 Mn1 O1 Mn2 83.81(14) 2_557 1_545
O7 Mn1 O1 Mn2 -96.19(14) . 1_545
O1 Mn1 O1 Mn2 -77(100) 2_557 1_545
O3 Mn1 O3 C9 -139.7(4) 2_557 .
O7 Mn1 O3 C9 63.3(5) 2_557 .
O7 Mn1 O3 C9 -116.7(5) . .
O1 Mn1 O3 C9 155.2(5) 2_557 .
O1 Mn1 O3 C9 -24.8(5) . .
O8 Mn2 N1 C6 -24.1(2) . .
O6 Mn2 N1 C6 64.3(2) 2_666 .
O5 Mn2 N1 C6 164.8(2) 1_565 .
O9 Mn2 N1 C6 -151.3(3) . .
O1 Mn2 N1 C6 -112.1(2) 1_565 .
Mn1 O1 C1 O2 -79.8(3) . .
Mn2 O1 C1 O2 87.9(3) 1_545 .
Mn1 O1 C1 C2 97.9(2) . .
Mn2 O1 C1 C2 -94.4(2) 1_545 .
O2 C1 C2 C8 80.1(3) . .
O1 C1 C2 C8 -97.8(3) . .
O2 C1 C2 C3 -96.1(3) . .
O1 C1 C2 C3 86.1(3) . .
C8 C2 C3 C5 -0.7(4) . .
C1 C2 C3 C5 175.4(2) . .
C8 C2 C3 C4 179.3(2) . .
C1 C2 C3 C4 -4.6(4) . .
Mn2 O6 C4 O5 -8.4(4) 2_666 .
Mn2 O6 C4 C3 172.10(17) 2_666 .
Mn2 O5 C4 O6 100.5(3) 1_545 .
Mn2 O5 C4 C3 -80.1(3) 1_545 .
C5 C3 C4 O6 6.5(4) . .
C2 C3 C4 O6 -173.5(3) . .
C5 C3 C4 O5 -173.0(2) . .
C2 C3 C4 O5 7.0(4) . .
C2 C3 C5 C6 -1.3(4) . .
C4 C3 C5 C6 178.7(2) . .
C3 C5 C6 C7 2.4(4) . .
C3 C5 C6 N1 -177.6(3) . .
Mn2 N1 C6 C5 -81.6(3) . .
Mn2 N1 C6 C7 98.5(3) . .
C5 C6 C7 C8 -1.5(4) . .
N1 C6 C7 C8 178.4(3) . .
C3 C2 C8 C7 1.5(4) . .
C1 C2 C8 C7 -174.7(2) . .
C3 C2 C8 C9 179.5(2) . .
C1 C2 C8 C9 3.3(4) . .
C6 C7 C8 C2 -0.4(4) . .
C6 C7 C8 C9 -178.5(3) . .
Mn1 O3 C9 O4 -178.9(3) . .
Mn1 O3 C9 C8 1.8(6) . .
C2 C8 C9 O4 -146.1(3) . .
C7 C8 C9 O4 31.9(4) . .
C2 C8 C9 O3 33.1(4) . .
C7 C8 C9 O3 -148.8(3) . .
